data_1555785
loop_
_publ_author_name
'Yang, Yanyan'
'Liu, Hongxu'
'Peng, Cheng'
'Wu, Jie'
'Zhang, Jingyi'
'Qiao, Yan'
'Wang, Xiao-Na'
'Chang, Junbiao'

_publ_section_title
;
 AlCl<sub>3</sub>-Catalyzed Annulations of Ynamides Involving a
 Torquoselective Process for the Simultaneous Control of Central and Axial
 Chirality.
;
_journal_issue 19
_journal_name_full 'Organic letters'
_journal_page_first 5022
_journal_page_last 5025
_journal_paper_doi 10.1021/acs.orglett.6b02480
_journal_volume 18
_journal_year 2016
_chemical_formula_sum 'C31 H25 N O7 S'
_chemical_formula_weight 555.58
_space_group_IT_number 2
_space_group_name_Hall '-P 1'
_space_group_name_H-M_alt 'P -1'
_symmetry_cell_setting triclinic
_symmetry_space_group_name_H-M 'P -1'
_atom_sites_solution_hydrogens geom
_atom_sites_solution_primary direct
_atom_sites_solution_secondary difmap
_audit_creation_method SHELXL-97
_cell_angle_alpha 88.001(2)
_cell_angle_beta 75.075(2)
_cell_angle_gamma 78.255(2)
_cell_formula_units_Z 2
_cell_length_a 10.0018(6)
_cell_length_b 11.5034(6)
_cell_length_c 12.0989(6)
_cell_measurement_reflns_used 9932
_cell_measurement_temperature 273(2)
_cell_measurement_theta_max 27.53
_cell_measurement_theta_min 2.40
_cell_volume 1316.69(12)
_computing_cell_refinement 'Bruker SMART'
_computing_data_collection 'Bruker SMART'
_computing_data_reduction 'Bruker SAINT'
_computing_molecular_graphics 'Bruker SHELXTL'
_computing_publication_material 'Bruker SHELXTL'
_computing_structure_refinement 'Bruker SHELXTL'
_computing_structure_solution 'Bruker SHELXTL'
_diffrn_ambient_temperature 273(2)
_diffrn_measured_fraction_theta_full 0.996
_diffrn_measured_fraction_theta_max 0.996
_diffrn_measurement_device_type 'CCD area detector'
_diffrn_measurement_method 'phi and omega scans'
_diffrn_radiation_monochromator graphite
_diffrn_radiation_source 'fine-focus sealed tube'
_diffrn_radiation_type MoK\a
_diffrn_radiation_wavelength 0.71073
_diffrn_reflns_av_R_equivalents 0.0315
_diffrn_reflns_av_sigmaI/netI 0.0195
_diffrn_reflns_limit_h_max 12
_diffrn_reflns_limit_h_min -12
_diffrn_reflns_limit_k_max 13
_diffrn_reflns_limit_k_min -13
_diffrn_reflns_limit_l_max 14
_diffrn_reflns_limit_l_min -14
_diffrn_reflns_number 29398
_diffrn_reflns_theta_full 25.50
_diffrn_reflns_theta_max 25.50
_diffrn_reflns_theta_min 2.15
_exptl_absorpt_coefficient_mu 0.175
_exptl_absorpt_correction_T_max 0.9709
_exptl_absorpt_correction_T_min 0.9675
_exptl_absorpt_correction_type multi-scan
_exptl_crystal_colour colorless
_exptl_crystal_density_diffrn 1.401
_exptl_crystal_density_method 'not measured'
_exptl_crystal_description block
_exptl_crystal_F_000 580
_exptl_crystal_size_max 0.19
_exptl_crystal_size_mid 0.18
_exptl_crystal_size_min 0.17
_refine_diff_density_max 0.411
_refine_diff_density_min -0.756
_refine_diff_density_rms 0.157
_refine_ls_extinction_method none
_refine_ls_goodness_of_fit_ref 0.725
_refine_ls_hydrogen_treatment mixed
_refine_ls_matrix_type full
_refine_ls_number_parameters 363
_refine_ls_number_reflns 4879
_refine_ls_number_restraints 0
_refine_ls_restrained_S_all 0.725
_refine_ls_R_factor_all 0.0592
_refine_ls_R_factor_gt 0.0449
_refine_ls_shift/su_max 0.000
_refine_ls_shift/su_mean 0.000
_refine_ls_structure_factor_coef Fsqd
_refine_ls_weighting_details 'calc w=1/[\s^2^(Fo^2^)+(0.1476P)^2^+1.3376P] where P=(Fo^2^+2Fc^2^)/3'
_refine_ls_weighting_scheme calc
_refine_ls_wR_factor_gt 0.1419
_refine_ls_wR_factor_ref 0.1684
_reflns_number_gt 4018
_reflns_number_total 4879
_reflns_threshold_expression >2sigma(I)
_cod_data_source_file ol6b02480_si_007.cif
_cod_data_source_block a
_cod_depositor_comments
;
The following automatic conversions were performed:

data item '_exptl_absorpt_correction_type' value 'Multi-scan' was
changed to 'multi-scan' in accordance with the
/home/saulius/struct/COD-crude-data/automatic-downloads/DataCite-retrospective/ACS/depositions/lib/dictionaries/cif_core.dic
dictionary named 'cif_core.dic' version 2.4.2 last updated on
2011-04-26.

data item '_symmetry_cell_setting' value 'Triclinic' was changed to
'triclinic' in accordance with the
/home/saulius/struct/COD-crude-data/automatic-downloads/DataCite-retrospective/ACS/depositions/lib/dictionaries/cif_core.dic
dictionary named 'cif_core.dic' version 2.4.2 last updated on
2011-04-26.

Automatic conversion script
Id: cif_fix_values 6909 2019-04-08 15:41:33Z antanas 
;
_cod_original_sg_symbol_H-M 'P-1   '
_cod_database_code 1555785

loop_
_symmetry_equiv_pos_as_xyz
'x, y, z'
'-x, -y, -z'

loop_
_atom_site_label
_atom_site_type_symbol
_atom_site_fract_x
_atom_site_fract_y
_atom_site_fract_z
_atom_site_U_iso_or_equiv
_atom_site_adp_type
_atom_site_occupancy
_atom_site_symmetry_multiplicity
_atom_site_calc_flag
_atom_site_refinement_flags
S1 S 0.34380(6) 0.23498(5) 0.79782(5) 0.0482(2) Uani 1 1 d .
O1 O 0.4605(2) 0.13730(19) 0.78519(18) 0.0702(6) Uani 1 1 d .
O2 O 0.3655(2) 0.35351(16) 0.79572(16) 0.0594(5) Uani 1 1 d .
O3 O 0.35602(18) 0.64638(16) 0.46479(17) 0.0609(5) Uani 1 1 d .
O4 O 0.12966(18) 0.75200(15) 0.48542(16) 0.0560(5) Uani 1 1 d .
O5 O -0.05899(15) 0.43133(13) 0.70314(13) 0.0411(4) Uani 1 1 d .
O6 O -0.0264(2) 0.13159(15) 0.76694(17) 0.0623(5) Uani 1 1 d .
O7 O -0.5565(2) 0.36423(17) 1.14827(15) 0.0608(5) Uani 1 1 d .
N1 N 0.27059(19) 0.22174(15) 0.69289(15) 0.0404(4) Uani 1 1 d .
C1 C -0.1256(4) 0.1883(4) 1.2149(3) 0.0857(10) Uani 1 1 d .
H1A H -0.1860 0.1454 1.1903 0.129 Uiso 1 1 calc R
H1B H -0.1776 0.2662 1.2415 0.129 Uiso 1 1 calc R
H1C H -0.0922 0.1467 1.2758 0.129 Uiso 1 1 calc R
C2 C -0.0024(3) 0.1987(3) 1.1167(2) 0.0613(7) Uani 1 1 d .
C3 C 0.0267(3) 0.3095(3) 1.0818(2) 0.0633(7) Uani 1 1 d .
H3 H -0.0267 0.3771 1.1236 0.076 Uiso 1 1 calc R
C4 C 0.1334(3) 0.3206(2) 0.9863(2) 0.0571(6) Uani 1 1 d .
H4 H 0.1499 0.3954 0.9628 0.068 Uiso 1 1 calc R
C5 C 0.2160(3) 0.2204(2) 0.9255(2) 0.0473(5) Uani 1 1 d .
C6 C 0.1932(3) 0.1090(2) 0.9615(2) 0.0621(7) Uani 1 1 d .
H6 H 0.2504 0.0412 0.9223 0.075 Uiso 1 1 calc R
C7 C 0.0850(4) 0.0997(3) 1.0559(2) 0.0687(8) Uani 1 1 d .
H7 H 0.0700 0.0247 1.0797 0.082 Uiso 1 1 calc R
C8 C 0.2852(3) 0.10223(19) 0.6429(2) 0.0465(5) Uani 1 1 d .
H8A H 0.2061 0.0672 0.6830 0.056 Uiso 1 1 calc R
H8B H 0.3712 0.0512 0.6525 0.056 Uiso 1 1 calc R
C9 C 0.2894(2) 0.11006(18) 0.51789(19) 0.0417(5) Uani 1 1 d .
C10 C 0.3963(3) 0.1522(2) 0.4410(2) 0.0598(7) Uani 1 1 d .
H10 H 0.4641 0.1797 0.4673 0.072 Uiso 1 1 calc R
C11 C 0.4032(4) 0.1537(3) 0.3252(3) 0.0783(10) Uani 1 1 d .
H11 H 0.4760 0.1814 0.2738 0.094 Uiso 1 1 calc R
C12 C 0.3029(5) 0.1144(3) 0.2865(3) 0.0830(11) Uani 1 1 d .
H12 H 0.3071 0.1161 0.2087 0.100 Uiso 1 1 calc R
C13 C 0.1977(4) 0.0732(3) 0.3606(3) 0.0792(10) Uani 1 1 d .
H13 H 0.1303 0.0460 0.3336 0.095 Uiso 1 1 calc R
C14 C 0.1896(3) 0.0711(2) 0.4768(2) 0.0587(6) Uani 1 1 d .
H14 H 0.1164 0.0433 0.5273 0.070 Uiso 1 1 calc R
C15 C 0.1567(2) 0.31547(17) 0.68405(17) 0.0359(4) Uani 1 1 d .
C16 C 0.0154(2) 0.32250(18) 0.72732(17) 0.0379(5) Uani 1 1 d .
C17 C 0.0392(2) 0.49290(18) 0.64278(17) 0.0374(5) Uani 1 1 d .
C18 C 0.1746(2) 0.42580(17) 0.62971(17) 0.0355(4) Uani 1 1 d .
C19 C 0.2934(2) 0.47063(19) 0.56930(19) 0.0424(5) Uani 1 1 d .
H19 H 0.3855 0.4286 0.5600 0.051 Uiso 1 1 calc R
C20 C 0.2621(2) 0.5803(2) 0.52585(19) 0.0429(5) Uani 1 1 d .
C21 C 0.1244(2) 0.64514(19) 0.53880(19) 0.0419(5) Uani 1 1 d .
C22 C 0.0073(2) 0.60586(19) 0.59832(19) 0.0424(5) Uani 1 1 d .
H22 H -0.0842 0.6496 0.6083 0.051 Uiso 1 1 calc R
C23 C 0.2740(3) 0.7476(3) 0.4293(3) 0.0645(7) Uani 1 1 d .
H23A H 0.2875 0.7442 0.3470 0.077 Uiso 1 1 calc R
H23B H 0.3027 0.8185 0.4482 0.077 Uiso 1 1 calc R
C24 C -0.0692(2) 0.23733(19) 0.78931(19) 0.0417(5) Uani 1 1 d .
C25 C -0.2010(2) 0.28014(19) 0.87772(18) 0.0407(5) Uani 1 1 d .
C26 C -0.3004(3) 0.2078(2) 0.9082(2) 0.0458(5) Uani 1 1 d .
H26 H -0.2864 0.1373 0.8675 0.055 Uiso 1 1 calc R
C27 C -0.4181(3) 0.2388(2) 0.9968(2) 0.0503(6) Uani 1 1 d .
H27 H -0.4848 0.1907 1.0146 0.060 Uiso 1 1 calc R
C28 C -0.4383(2) 0.3427(2) 1.06048(19) 0.0458(5) Uani 1 1 d .
C29 C -0.3417(3) 0.4160(2) 1.0317(2) 0.0499(6) Uani 1 1 d .
H29 H -0.3546 0.4855 1.0736 0.060 Uiso 1 1 calc R
C30 C -0.2257(3) 0.3850(2) 0.9398(2) 0.0478(5) Uani 1 1 d .
H30 H -0.1623 0.4357 0.9190 0.057 Uiso 1 1 calc R
C31 C -0.5683(3) 0.4548(3) 1.2308(2) 0.0672(8) Uani 1 1 d .
H31A H -0.4874 0.4381 1.2619 0.101 Uiso 1 1 calc R
H31B H -0.6525 0.4565 1.2912 0.101 Uiso 1 1 calc R
H31C H -0.5729 0.5305 1.1944 0.101 Uiso 1 1 calc R

loop_
_atom_site_aniso_label
_atom_site_aniso_U_11
_atom_site_aniso_U_22
_atom_site_aniso_U_33
_atom_site_aniso_U_23
_atom_site_aniso_U_13
_atom_site_aniso_U_12
S1 0.0472(4) 0.0462(4) 0.0542(4) -0.0012(3) -0.0203(3) -0.0067(3)
O1 0.0573(12) 0.0706(13) 0.0829(14) -0.0053(10) -0.0344(10) 0.0092(9)
O2 0.0648(12) 0.0578(11) 0.0647(11) 0.0013(8) -0.0209(9) -0.0279(9)
O3 0.0397(9) 0.0511(10) 0.0828(13) 0.0235(9) -0.0018(8) -0.0100(8)
O4 0.0452(9) 0.0405(9) 0.0756(12) 0.0188(8) -0.0087(8) -0.0048(7)
O5 0.0317(7) 0.0356(8) 0.0505(9) 0.0034(6) -0.0029(6) -0.0046(6)
O6 0.0608(11) 0.0381(9) 0.0754(12) -0.0001(8) 0.0056(9) -0.0108(8)
O7 0.0542(11) 0.0651(12) 0.0546(10) -0.0031(8) 0.0084(8) -0.0211(9)
N1 0.0432(10) 0.0321(9) 0.0433(10) -0.0037(7) -0.0131(8) 0.0014(7)
C1 0.101(3) 0.101(3) 0.0638(19) 0.0183(17) -0.0189(18) -0.045(2)
C2 0.0814(19) 0.0700(18) 0.0449(13) 0.0123(12) -0.0268(13) -0.0315(15)
C3 0.079(2) 0.0557(16) 0.0555(15) -0.0029(12) -0.0136(14) -0.0188(14)
C4 0.0754(18) 0.0413(13) 0.0568(14) -0.0006(11) -0.0154(13) -0.0188(12)
C5 0.0627(15) 0.0415(12) 0.0448(12) 0.0033(9) -0.0237(11) -0.0146(11)
C6 0.093(2) 0.0426(14) 0.0553(15) 0.0073(11) -0.0275(14) -0.0144(13)
C7 0.110(3) 0.0509(16) 0.0590(16) 0.0178(13) -0.0356(16) -0.0324(16)
C8 0.0536(14) 0.0303(11) 0.0500(12) -0.0039(9) -0.0089(10) -0.0004(9)
C9 0.0432(12) 0.0281(10) 0.0476(12) -0.0063(8) -0.0085(9) 0.0041(8)
C10 0.0652(17) 0.0528(15) 0.0578(15) -0.0006(12) -0.0082(13) -0.0129(13)
C11 0.100(3) 0.0635(18) 0.0547(16) 0.0052(13) 0.0015(16) -0.0073(17)
C12 0.110(3) 0.073(2) 0.0558(17) -0.0113(15) -0.0300(19) 0.016(2)
C13 0.084(2) 0.076(2) 0.083(2) -0.0232(17) -0.0420(19) 0.0028(17)
C14 0.0534(15) 0.0521(15) 0.0691(17) -0.0114(12) -0.0181(13) -0.0020(12)
C15 0.0378(11) 0.0314(10) 0.0364(10) -0.0037(8) -0.0077(8) -0.0039(8)
C16 0.0391(11) 0.0320(10) 0.0402(11) -0.0023(8) -0.0072(9) -0.0050(8)
C17 0.0321(10) 0.0354(10) 0.0410(11) -0.0029(8) -0.0033(8) -0.0061(8)
C18 0.0336(10) 0.0311(10) 0.0382(10) -0.0031(8) -0.0057(8) -0.0026(8)
C19 0.0312(11) 0.0382(11) 0.0514(12) 0.0016(9) -0.0040(9) -0.0008(8)
C20 0.0360(11) 0.0405(12) 0.0475(12) 0.0030(9) -0.0031(9) -0.0070(9)
C21 0.0421(12) 0.0329(11) 0.0477(12) 0.0030(9) -0.0094(9) -0.0035(9)
C22 0.0343(11) 0.0347(11) 0.0537(13) 0.0009(9) -0.0082(9) -0.0003(8)
C23 0.0506(15) 0.0538(15) 0.0828(19) 0.0250(14) -0.0083(13) -0.0112(12)
C24 0.0436(12) 0.0360(11) 0.0448(12) 0.0015(9) -0.0090(9) -0.0094(9)
C25 0.0407(12) 0.0394(11) 0.0424(11) 0.0030(9) -0.0090(9) -0.0117(9)
C26 0.0497(13) 0.0406(12) 0.0481(12) -0.0005(9) -0.0101(10) -0.0146(10)
C27 0.0483(13) 0.0506(14) 0.0548(13) 0.0051(10) -0.0076(11) -0.0242(11)
C28 0.0426(12) 0.0498(13) 0.0421(11) 0.0039(9) -0.0041(9) -0.0116(10)
C29 0.0528(14) 0.0435(13) 0.0501(13) -0.0048(10) -0.0015(10) -0.0159(11)
C30 0.0467(13) 0.0453(13) 0.0506(13) -0.0017(10) -0.0026(10) -0.0196(10)
C31 0.0629(17) 0.0709(18) 0.0558(15) -0.0100(13) 0.0066(13) -0.0125(14)

loop_
_atom_type_symbol
_atom_type_description
_atom_type_scat_dispersion_real
_atom_type_scat_dispersion_imag
_atom_type_scat_source
C C 0.0033 0.0016 'International Tables Vol C Tables 4.2.6.8 and 6.1.1.4'
H H 0.0000 0.0000 'International Tables Vol C Tables 4.2.6.8 and 6.1.1.4'
N N 0.0061 0.0033 'International Tables Vol C Tables 4.2.6.8 and 6.1.1.4'
O O 0.0106 0.0060 'International Tables Vol C Tables 4.2.6.8 and 6.1.1.4'
S S 0.1246 0.1234 'International Tables Vol C Tables 4.2.6.8 and 6.1.1.4'

loop_
_geom_angle_atom_site_label_1
_geom_angle_atom_site_label_2
_geom_angle_atom_site_label_3
_geom_angle
O2 S1 O1 120.31(13)
O2 S1 N1 106.64(10)
O1 S1 N1 106.35(11)
O2 S1 C5 107.15(11)
O1 S1 C5 109.36(13)
N1 S1 C5 106.21(11)
C20 O3 C23 106.17(18)
C21 O4 C23 105.97(18)
C17 O5 C16 106.52(16)
C28 O7 C31 118.0(2)
C15 N1 C8 120.60(18)
C15 N1 S1 115.97(13)
C8 N1 S1 119.43(15)
C2 C1 H1A 109.5
C2 C1 H1B 109.5
H1A C1 H1B 109.5
C2 C1 H1C 109.5
H1A C1 H1C 109.5
H1B C1 H1C 109.5
C7 C2 C3 117.5(3)
C7 C2 C1 121.8(3)
C3 C2 C1 120.6(3)
C4 C3 C2 121.0(3)
C4 C3 H3 119.5
C2 C3 H3 119.5
C3 C4 C5 120.0(2)
C3 C4 H4 120.0
C5 C4 H4 120.0
C4 C5 C6 120.1(3)
C4 C5 S1 119.95(19)
C6 C5 S1 119.9(2)
C7 C6 C5 119.2(3)
C7 C6 H6 120.4
C5 C6 H6 120.4
C6 C7 C2 122.2(3)
C6 C7 H7 118.9
C2 C7 H7 118.9
N1 C8 C9 110.89(18)
N1 C8 H8A 109.5
C9 C8 H8A 109.5
N1 C8 H8B 109.5
C9 C8 H8B 109.5
H8A C8 H8B 108.0
C14 C9 C10 118.5(2)
C14 C9 C8 120.6(2)
C10 C9 C8 120.8(2)
C9 C10 C11 120.4(3)
C9 C10 H10 119.8
C11 C10 H10 119.8
C12 C11 C10 119.9(3)
C12 C11 H11 120.0
C10 C11 H11 120.0
C13 C12 C11 120.3(3)
C13 C12 H12 119.9
C11 C12 H12 119.9
C12 C13 C14 120.4(3)
C12 C13 H13 119.8
C14 C13 H13 119.8
C9 C14 C13 120.5(3)
C9 C14 H14 119.8
C13 C14 H14 119.8
C16 C15 N1 128.90(19)
C16 C15 C18 107.08(18)
N1 C15 C18 123.95(18)
C15 C16 O5 110.38(18)
C15 C16 C24 132.9(2)
O5 C16 C24 116.66(18)
O5 C17 C18 110.33(17)
O5 C17 C22 124.75(19)
C18 C17 C22 124.90(19)
C17 C18 C19 120.57(19)
C17 C18 C15 105.68(18)
C19 C18 C15 133.73(19)
C20 C19 C18 114.43(19)
C20 C19 H19 122.8
C18 C19 H19 122.8
C19 C20 O3 127.2(2)
C19 C20 C21 123.8(2)
O3 C20 C21 108.99(19)
C22 C21 O4 127.4(2)
C22 C21 C20 123.5(2)
O4 C21 C20 109.10(19)
C21 C22 C17 112.80(19)
C21 C22 H22 123.6
C17 C22 H22 123.6
O3 C23 O4 108.82(19)
O3 C23 H23A 109.9
O4 C23 H23A 109.9
O3 C23 H23B 109.9
O4 C23 H23B 109.9
H23A C23 H23B 108.3
O6 C24 C25 120.9(2)
O6 C24 C16 118.7(2)
C25 C24 C16 120.30(19)
C30 C25 C26 117.9(2)
C30 C25 C24 122.87(19)
C26 C25 C24 119.0(2)
C27 C26 C25 121.0(2)
C27 C26 H26 119.5
C25 C26 H26 119.5
C26 C27 C28 120.0(2)
C26 C27 H27 120.0
C28 C27 H27 120.0
O7 C28 C29 124.4(2)
O7 C28 C27 115.6(2)
C29 C28 C27 120.0(2)
C30 C29 C28 119.1(2)
C30 C29 H29 120.4
C28 C29 H29 120.4
C29 C30 C25 121.9(2)
C29 C30 H30 119.1
C25 C30 H30 119.1
O7 C31 H31A 109.5
O7 C31 H31B 109.5
H31A C31 H31B 109.5
O7 C31 H31C 109.5
H31A C31 H31C 109.5
H31B C31 H31C 109.5

loop_
_geom_bond_atom_site_label_1
_geom_bond_atom_site_label_2
_geom_bond_distance
S1 O2 1.4219(18)
S1 O1 1.426(2)
S1 N1 1.6459(19)
S1 C5 1.761(3)
O3 C20 1.379(3)
O3 C23 1.404(3)
O4 C21 1.373(3)
O4 C23 1.420(3)
O5 C17 1.370(2)
O5 C16 1.384(2)
O6 C24 1.220(3)
O7 C28 1.356(3)
O7 C31 1.434(3)
N1 C15 1.423(3)
N1 C8 1.486(3)
C1 C2 1.497(4)
C1 H1A 0.9600
C1 H1B 0.9600
C1 H1C 0.9600
C2 C7 1.387(5)
C2 C3 1.392(4)
C3 C4 1.379(4)
C3 H3 0.9300
C4 C5 1.381(4)
C4 H4 0.9300
C5 C6 1.384(3)
C6 C7 1.374(4)
C6 H6 0.9300
C7 H7 0.9300
C8 C9 1.502(3)
C8 H8A 0.9700
C8 H8B 0.9700
C9 C14 1.377(3)
C9 C10 1.383(4)
C10 C11 1.385(4)
C10 H10 0.9300
C11 C12 1.369(5)
C11 H11 0.9300
C12 C13 1.350(5)
C12 H12 0.9300
C13 C14 1.386(4)
C13 H13 0.9300
C14 H14 0.9300
C15 C16 1.361(3)
C15 C18 1.431(3)
C16 C24 1.483(3)
C17 C18 1.388(3)
C17 C22 1.397(3)
C18 C19 1.410(3)
C19 C20 1.357(3)
C19 H19 0.9300
C20 C21 1.399(3)
C21 C22 1.361(3)
C22 H22 0.9300
C23 H23A 0.9700
C23 H23B 0.9700
C24 C25 1.473(3)
C25 C30 1.388(3)
C25 C26 1.394(3)
C26 C27 1.367(3)
C26 H26 0.9300
C27 C28 1.396(3)
C27 H27 0.9300
C28 C29 1.380(3)
C29 C30 1.379(3)
C29 H29 0.9300
C30 H30 0.9300
C31 H31A 0.9600
C31 H31B 0.9600
C31 H31C 0.9600

loop_
_geom_torsion_atom_site_label_1
_geom_torsion_atom_site_label_2
_geom_torsion_atom_site_label_3
_geom_torsion_atom_site_label_4
_geom_torsion
O2 S1 N1 C15 -46.20(18)
O1 S1 N1 C15 -175.73(16)
C5 S1 N1 C15 67.84(18)
O2 S1 N1 C8 156.15(17)
O1 S1 N1 C8 26.6(2)
C5 S1 N1 C8 -89.81(18)
C7 C2 C3 C4 3.7(4)
C1 C2 C3 C4 -175.1(3)
C2 C3 C4 C5 -1.8(4)
C3 C4 C5 C6 -1.1(4)
C3 C4 C5 S1 175.4(2)
O2 S1 C5 C4 15.9(2)
O1 S1 C5 C4 147.8(2)
N1 S1 C5 C4 -97.8(2)
O2 S1 C5 C6 -167.6(2)
O1 S1 C5 C6 -35.7(2)
N1 S1 C5 C6 78.7(2)
C4 C5 C6 C7 2.1(4)
S1 C5 C6 C7 -174.5(2)
C5 C6 C7 C2 -0.1(4)
C3 C2 C7 C6 -2.8(4)
C1 C2 C7 C6 176.1(3)
C15 N1 C8 C9 55.6(3)
S1 N1 C8 C9 -147.85(17)
N1 C8 C9 C14 -120.5(2)
N1 C8 C9 C10 62.0(3)
C14 C9 C10 C11 -0.7(4)
C8 C9 C10 C11 176.9(2)
C9 C10 C11 C12 0.6(4)
C10 C11 C12 C13 -0.6(5)
C11 C12 C13 C14 0.5(5)
C10 C9 C14 C13 0.7(4)
C8 C9 C14 C13 -176.9(2)
C12 C13 C14 C9 -0.6(4)
C8 N1 C15 C16 62.6(3)
S1 N1 C15 C16 -94.8(2)
C8 N1 C15 C18 -120.7(2)
S1 N1 C15 C18 81.9(2)
N1 C15 C16 O5 177.50(18)
C18 C15 C16 O5 0.4(2)
N1 C15 C16 C24 -4.8(4)
C18 C15 C16 C24 178.1(2)
C17 O5 C16 C15 0.3(2)
C17 O5 C16 C24 -177.86(17)
C16 O5 C17 C18 -0.9(2)
C16 O5 C17 C22 177.6(2)
O5 C17 C18 C19 179.43(18)
C22 C17 C18 C19 0.9(3)
O5 C17 C18 C15 1.1(2)
C22 C17 C18 C15 -177.4(2)
C16 C15 C18 C17 -0.9(2)
N1 C15 C18 C17 -178.18(18)
C16 C15 C18 C19 -178.9(2)
N1 C15 C18 C19 3.8(4)
C17 C18 C19 C20 -1.0(3)
C15 C18 C19 C20 176.7(2)
C18 C19 C20 O3 179.0(2)
C18 C19 C20 C21 0.0(3)
C23 O3 C20 C19 174.5(3)
C23 O3 C20 C21 -6.4(3)
C23 O4 C21 C22 -176.2(3)
C23 O4 C21 C20 5.4(3)
C19 C20 C21 C22 1.3(4)
O3 C20 C21 C22 -177.9(2)
C19 C20 C21 O4 179.7(2)
O3 C20 C21 O4 0.6(3)
O4 C21 C22 C17 -179.5(2)
C20 C21 C22 C17 -1.4(3)
O5 C17 C22 C21 -178.0(2)
C18 C17 C22 C21 0.3(3)
C20 O3 C23 O4 9.7(3)
C21 O4 C23 O3 -9.4(3)
C15 C16 C24 O6 -32.5(4)
O5 C16 C24 O6 145.1(2)
C15 C16 C24 C25 146.3(2)
O5 C16 C24 C25 -36.1(3)
O6 C24 C25 C30 152.4(2)
C16 C24 C25 C30 -26.4(3)
O6 C24 C25 C26 -21.6(3)
C16 C24 C25 C26 159.6(2)
C30 C25 C26 C27 -0.4(4)
C24 C25 C26 C27 174.0(2)
C25 C26 C27 C28 -1.8(4)
C31 O7 C28 C29 -13.4(4)
C31 O7 C28 C27 167.2(2)
C26 C27 C28 O7 -178.5(2)
C26 C27 C28 C29 2.1(4)
O7 C28 C29 C30 -179.6(2)
C27 C28 C29 C30 -0.2(4)
C28 C29 C30 C25 -2.1(4)
C26 C25 C30 C29 2.3(4)
C24 C25 C30 C29 -171.8(2)
